data_4518379
loop_
_publ_author_name
'Wu, Hongwei'
'Baryshnikov, Glib V.'
'Kuklin, Artem'
'Minaev, Boris F.'
'Wu, Bin'
'Gu, Long'
'Zhu, Liangliang'
'\%Agren, Hans'
'Zhao, Yanli'

_publ_section_title
;
 Multidimensional Structure Conformation of Persulfurated Benzene for
 Highly Efficient Phosphorescence.
;
_journal_name_full 'ACS applied materials &amp; interfaces'
_journal_paper_doi 10.1021/acsami.0c16338
_journal_year 2020
_chemical_formula_sum 'C48 H42 O6 S6'
_chemical_formula_weight 907.17
_space_group_crystal_system trigonal
_space_group_IT_number 148
_space_group_name_Hall '-R 3'
_space_group_name_H-M_alt 'R -3 :H'
_atom_sites_solution_hydrogens geom
_atom_sites_solution_primary dual
_cell_angle_alpha 90
_cell_angle_beta 90
_cell_angle_gamma 120
_cell_formula_units_Z 3
_cell_length_a 20.4140(6)
_cell_length_b 20.4140(6)
_cell_length_c 9.0652(3)
_cell_measurement_reflns_used 3839
_cell_measurement_temperature 100.(2)
_cell_measurement_theta_max 33.3332
_cell_measurement_theta_min 2.5249
_cell_volume 3271.63(17)
_computing_cell_refinement 'SAINT V8.38A (Bruker AXS Inc., 2017)'
_computing_data_collection 'APEX3 (Bruker AXS Inc., 2017)'
_computing_data_reduction 'SAINT V8.38A (Bruker AXS Inc., 2017)'
_computing_publication_material 'APEX3 (Bruker AXS Inc., 2017)'
_computing_structure_refinement 'SHELXL-2016/6 (Sheldrick, 2016)'
_computing_structure_solution 'XT, VERSION 2014/5'
_diffrn_ambient_temperature 100.(2)
_diffrn_detector_area_resol_mean 7.4074
_diffrn_measured_fraction_theta_full 0.995
_diffrn_measured_fraction_theta_max 0.995
_diffrn_measurement_device_type 'Photon II CPADs detector'
_diffrn_measurement_method 'phi and omega scans'
_diffrn_radiation_monochromator 'Multilayer Mirror'
_diffrn_radiation_type MoK\a
_diffrn_radiation_wavelength 0.71073
_diffrn_reflns_av_R_equivalents 0.0493
_diffrn_reflns_av_unetI/netI 0.0510
_diffrn_reflns_limit_h_max 31
_diffrn_reflns_limit_h_min -16
_diffrn_reflns_limit_k_max 28
_diffrn_reflns_limit_k_min -31
_diffrn_reflns_limit_l_max 9
_diffrn_reflns_limit_l_min -14
_diffrn_reflns_number 10953
_diffrn_reflns_theta_full 33.74
_diffrn_reflns_theta_max 33.74
_diffrn_reflns_theta_min 3.46
_diffrn_source 'Incoatec microfocus source'
_diffrn_source_type 'Bruker D8 Quest'
_exptl_absorpt_coefficient_mu 0.364
_exptl_absorpt_correction_T_max 0.93
_exptl_absorpt_correction_T_min 0.76
_exptl_absorpt_correction_type multi-scan
_exptl_absorpt_process_details
;
SADABS-2016/2 - Bruker AXS area detector scaling and absorption correction
;
_exptl_crystal_colour yellow
_exptl_crystal_density_diffrn 1.381
_exptl_crystal_density_method 'not measured'
_exptl_crystal_description block
_exptl_crystal_F_000 1422
_exptl_crystal_size_max 0.240
_exptl_crystal_size_mid 0.220
_exptl_crystal_size_min 0.200
_refine_diff_density_max 0.450
_refine_diff_density_min -0.367
_refine_ls_extinction_method none
_refine_ls_goodness_of_fit_ref 1.069
_refine_ls_hydrogen_treatment constr
_refine_ls_matrix_type full
_refine_ls_number_parameters 92
_refine_ls_number_reflns 2884
_refine_ls_number_restraints 0
_refine_ls_restrained_S_all 1.069
_refine_ls_R_factor_all 0.0593
_refine_ls_R_factor_gt 0.0411
_refine_ls_shift/su_max 0.001
_refine_ls_shift/su_mean 0.000
_refine_ls_structure_factor_coef Fsqd
_refine_ls_weighting_details 'w=1/[\s^2^(Fo^2^)+(0.0311P)^2^+3.8640P] where P=(Fo^2^+2Fc^2^)/3'
_refine_ls_weighting_scheme calc
_refine_ls_wR_factor_gt 0.0882
_refine_ls_wR_factor_ref 0.0973
_reflns_number_gt 2297
_reflns_number_total 2884
_reflns_threshold_expression 'I > 2\s(I)'
_cod_data_source_file am0c16338_si_007.cif
_cod_data_source_block zhao243m
_cod_depositor_comments
;
The following automatic conversions were performed:

data item '_exptl_absorpt_correction_type' value 'Multi-Scan' was
changed to 'multi-scan' in accordance with the
/home/data/users/saulius/crontab/automatic-downloads/rss-feeds/ACS/lib/dictionaries/cif_core.dic
dictionary named 'cif_core.dic' version 2.4.2 last updated on
2011-04-26.

Automatic conversion script
Id: cif_fix_values 7556 2019-12-06 15:28:31Z antanas 
;
_cod_original_cell_volume 3271.6(2)
_cod_original_sg_symbol_H-M 'R -3'
_cod_database_code 4518379

loop_
_space_group_symop_operation_xyz
'x, y, z'
'-y, x-y, z'
'-x+y, -x, z'
'x+2/3, y+1/3, z+1/3'
'-y+2/3, x-y+1/3, z+1/3'
'-x+y+2/3, -x+1/3, z+1/3'
'x+1/3, y+2/3, z+2/3'
'-y+1/3, x-y+2/3, z+2/3'
'-x+y+1/3, -x+2/3, z+2/3'
'-x, -y, -z'
'y, -x+y, -z'
'x-y, x, -z'
'-x+2/3, -y+1/3, -z+1/3'
'y+2/3, -x+y+1/3, -z+1/3'
'x-y+2/3, x+1/3, -z+1/3'
'-x+1/3, -y+2/3, -z+2/3'
'y+1/3, -x+y+2/3, -z+2/3'
'x-y+1/3, x+2/3, -z+2/3'

loop_
_atom_site_type_symbol
_atom_site_label
_atom_site_fract_x
_atom_site_fract_y
_atom_site_fract_z
_atom_site_U_iso_or_equiv
_atom_site_adp_type
_atom_site_calc_flag
_atom_site_refinement_flags_adp
_atom_site_refinement_flags_occupancy
_atom_site_refinement_flags_posn
_atom_site_occupancy
_atom_site_disorder_assembly
_atom_site_disorder_group
C C1 0.59124(7) 0.27331(7) 0.83234(12) 0.0134(2) Uani d . . . 1 . .
C C2 0.49016(7) 0.14786(7) 0.67249(13) 0.0143(2) Uani d . . . 1 . .
C C3 0.53349(7) 0.18020(7) 0.54707(13) 0.0173(2) Uani d . . . 1 . .
H H3 0.571779 0.23199 0.548186 0.021 Uiso calc U . R 1 . .
C C4 0.52141(7) 0.13749(7) 0.41949(14) 0.0181(2) Uani d . . . 1 . .
H H4 0.55202 0.159731 0.334789 0.022 Uiso calc U . R 1 . .
C C5 0.46431(7) 0.06218(7) 0.41700(14) 0.0179(2) Uani d . . . 1 . .
C C6 0.42103(7) 0.02939(7) 0.54297(15) 0.0198(2) Uani d . . . 1 . .
H H6 0.382417 -0.022276 0.54165 0.024 Uiso calc U . R 1 . .
C C7 0.43407(7) 0.07175(7) 0.66995(14) 0.0178(2) Uani d . . . 1 . .
H H7 0.404709 0.048922 0.755786 0.021 Uiso calc U . R 1 . .
C C8 0.49111(9) 0.04604(10) 0.16886(17) 0.0356(4) Uani d . . . 1 . .
H H8A 0.488038 0.089855 0.133907 0.053 Uiso calc U . R 1 . .
H H8B 0.472821 0.007287 0.091598 0.053 Uiso calc U . R 1 . .
H H8C 0.54377 0.061712 0.192587 0.053 Uiso calc U . R 1 . .
O O1 0.44569(6) 0.01596(6) 0.29724(11) 0.0253(2) Uani d . . . 1 . .
S S1 0.49595(2) 0.19932(2) 0.83410(3) 0.01688(9) Uani d . . . 1 . .

loop_
_atom_site_aniso_label
_atom_site_aniso_U_11
_atom_site_aniso_U_22
_atom_site_aniso_U_33
_atom_site_aniso_U_12
_atom_site_aniso_U_13
_atom_site_aniso_U_23
C1 0.0127(5) 0.0137(5) 0.0122(4) 0.0054(4) -0.0004(4) -0.0006(4)
C2 0.0129(5) 0.0146(5) 0.0157(5) 0.0070(4) -0.0020(4) -0.0012(4)
C3 0.0157(5) 0.0139(5) 0.0180(5) 0.0042(5) 0.0002(4) -0.0007(4)
C4 0.0163(6) 0.0189(6) 0.0168(5) 0.0069(5) 0.0006(4) -0.0011(4)
C5 0.0152(5) 0.0188(6) 0.0187(5) 0.0079(5) -0.0025(4) -0.0049(5)
C6 0.0161(6) 0.0147(6) 0.0229(6) 0.0035(5) -0.0005(5) -0.0026(5)
C7 0.0154(5) 0.0168(6) 0.0182(5) 0.0058(5) 0.0007(4) 0.0005(4)
C8 0.0286(8) 0.0356(9) 0.0269(7) 0.0042(7) 0.0076(6) -0.0139(6)
O1 0.0209(5) 0.0238(5) 0.0227(4) 0.0048(4) 0.0018(4) -0.0102(4)
S1 0.01284(14) 0.01642(15) 0.01702(14) 0.00403(11) 0.00193(10) -0.00263(11)

loop_
_atom_type_symbol
_atom_type_description
_atom_type_scat_dispersion_real
_atom_type_scat_dispersion_imag
_atom_type_scat_source
C C 0.0033 0.0016 'International Tables Vol C Tables 4.2.6.8 and 6.1.1.4'
H H 0.0000 0.0000 'International Tables Vol C Tables 4.2.6.8 and 6.1.1.4'
O O 0.0106 0.0060 'International Tables Vol C Tables 4.2.6.8 and 6.1.1.4'
S S 0.1246 0.1234 'International Tables Vol C Tables 4.2.6.8 and 6.1.1.4'

loop_
_geom_angle_atom_site_label_1
_geom_angle_atom_site_label_2
_geom_angle_atom_site_label_3
_geom_angle_site_symmetry_1
_geom_angle_site_symmetry_3
_geom_angle
_geom_angle_publ_flag
C1 C1 C1 18_546 17_556 119.985(5) ?
C1 C1 S1 18_546 . 121.15(9) ?
C1 C1 S1 17_556 . 118.82(9) ?
C3 C2 C7 . . 119.29(11) ?
C3 C2 S1 . . 123.88(9) ?
C7 C2 S1 . . 116.62(9) ?
C2 C3 C4 . . 120.70(12) ?
C2 C3 H3 . . 119.6 ?
C4 C3 H3 . . 119.6 ?
C5 C4 C3 . . 119.58(12) ?
C5 C4 H4 . . 120.2 ?
C3 C4 H4 . . 120.2 ?
O1 C5 C4 . . 124.66(12) ?
O1 C5 C6 . . 115.48(11) ?
C4 C5 C6 . . 119.86(11) ?
C7 C6 C5 . . 120.27(12) ?
C7 C6 H6 . . 119.9 ?
C5 C6 H6 . . 119.9 ?
C6 C7 C2 . . 120.27(12) ?
C6 C7 H7 . . 119.9 ?
C2 C7 H7 . . 119.9 ?
O1 C8 H8A . . 109.5 ?
O1 C8 H8B . . 109.5 ?
H8A C8 H8B . . 109.5 ?
O1 C8 H8C . . 109.5 ?
H8A C8 H8C . . 109.5 ?
H8B C8 H8C . . 109.5 ?
C5 O1 C8 . . 117.22(11) ?
C1 S1 C2 . . 102.57(6) ?

loop_
_geom_bond_atom_site_label_1
_geom_bond_atom_site_label_2
_geom_bond_site_symmetry_2
_geom_bond_distance
_geom_bond_publ_flag
C1 C1 18_546 1.4092(12) ?
C1 C1 17_556 1.4092(12) ?
C1 S1 . 1.7685(12) ?
C2 C3 . 1.3881(17) ?
C2 C7 . 1.3952(17) ?
C2 S1 . 1.7721(12) ?
C3 C4 . 1.3942(17) ?
C3 H3 . 0.95 ?
C4 C5 . 1.3895(18) ?
C4 H4 . 0.95 ?
C5 O1 . 1.3619(15) ?
C5 C6 . 1.3933(18) ?
C6 C7 . 1.3833(18) ?
C6 H6 . 0.95 ?
C7 H7 . 0.95 ?
C8 O1 . 1.4220(18) ?
C8 H8A . 0.98 ?
C8 H8B . 0.98 ?
C8 H8C . 0.98 ?
